data_7047961
loop_
_publ_author_name
'Garc\'ia-L\'opez, V\'ictor'
'Palacios-Corella, Mario'
'Abherv\'e, Alexandre'
'Pellicer-Carre\~no, Isaac'
'Desplanches, C\'edric'
'Clemente-Le\'on, Miguel'
'Coronado, Eugenio'

_publ_section_title
;
 Spin-crossover compounds based on iron(ii) complexes of
 2,6-bis(pyrazol-1-yl)pyridine (bpp) functionalized with carboxylic acid
 and ethyl carboxylic acid.
;
_journal_issue 47
_journal_name_full 'Dalton transactions (Cambridge, England : 2003)'
_journal_page_first 16958
_journal_page_last 16968
_journal_paper_doi 10.1039/c8dt03511c
_journal_volume 47
_journal_year 2018
_chemical_formula_moiety 'C24 H18 Fe N10 O4, 2(B F4)'
_chemical_formula_sum 'C24 H18 B2 F8 Fe N10 O4'
_chemical_formula_weight 739.95
_space_group_crystal_system monoclinic
_space_group_IT_number 15
_space_group_name_Hall '-C 2yc'
_space_group_name_H-M_alt 'C 1 2/c 1'
_symmetry_space_group_name_Hall '-C 2yc'
_symmetry_space_group_name_H-M 'C 1 2/c 1'
_atom_sites_solution_hydrogens geom
_audit_creation_date 2018-11-02
_audit_creation_method
;
Olex2 1.2
(compiled May 18 2018 14:05:52 for OlexSys, GUI svn.r5506)
;
_audit_update_record
;
2018-11-05 deposited with the CCDC.
2018-11-06 downloaded from the CCDC.
;
_cell_angle_alpha 90
_cell_angle_beta 106.691(3)
_cell_angle_gamma 90
_cell_formula_units_Z 4
_cell_length_a 17.1725(4)
_cell_length_b 16.0377(4)
_cell_length_c 10.6830(3)
_cell_measurement_reflns_used 9655
_cell_measurement_temperature 120.00(10)
_cell_measurement_theta_max 27.4653
_cell_measurement_theta_min 2.9139
_cell_volume 2818.22(13)
_computing_cell_refinement
;
CrysAlisPro, Agilent Technologies,
Version 1.171.35.21 (release 20-01-2012 CrysAlis171 .NET)
(compiled Jan 23 2012,18:06:46)
;
_computing_data_collection
;
CrysAlisPro, Agilent Technologies,
Version 1.171.35.21 (release 20-01-2012 CrysAlis171 .NET)
(compiled Jan 23 2012,18:06:46)
;
_computing_data_reduction
;
CrysAlisPro, Agilent Technologies,
Version 1.171.35.21 (release 20-01-2012 CrysAlis171 .NET)
(compiled Jan 23 2012,18:06:46)
;
_computing_molecular_graphics 'Olex2 (Dolomanov et al., 2009)'
_computing_publication_material 'Olex2 (Dolomanov et al., 2009)'
_computing_structure_refinement 'ShelXL (Sheldrick, 2015)'
_diffrn_ambient_temperature 120.00(10)
_diffrn_detector_area_resol_mean 16.0267
_diffrn_measured_fraction_theta_full 0.998
_diffrn_measured_fraction_theta_max 0.998
_diffrn_measurement_details
;
#__ type_ start__ end____ width___ exp.time_
  1 omega  -88.00    2.00   1.0000   21.5000
omega____ theta____ kappa____ phi______ frames
    -      -19.6340  -57.0000    0.0000 90

#__ type_ start__ end____ width___ exp.time_
  2 omega  -88.00    5.00   1.0000   21.5000
omega____ theta____ kappa____ phi______ frames
    -      -19.6340  -69.0000  125.8234 93

#__ type_ start__ end____ width___ exp.time_
  3 omega  -88.00    1.00   1.0000   21.5000
omega____ theta____ kappa____ phi______ frames
    -      -19.6340  -59.0000 -149.1213 89

#__ type_ start__ end____ width___ exp.time_
  4 omega  -88.00    4.00   1.0000   21.5000
omega____ theta____ kappa____ phi______ frames
    -      -19.6340  -68.0000  -78.2451 92

#__ type_ start__ end____ width___ exp.time_
  5 omega  -18.00   45.00   1.0000   21.5000
omega____ theta____ kappa____ phi______ frames
    -       20.8840  -68.0000  151.9306 63

#__ type_ start__ end____ width___ exp.time_
  6 omega  -46.00   46.00   1.0000   21.5000
omega____ theta____ kappa____ phi______ frames
    -       22.0000  -68.0000  -87.9211 92

#__ type_ start__ end____ width___ exp.time_
  7 omega  -46.00   46.00   1.0000   21.5000
omega____ theta____ kappa____ phi______ frames
    -       22.0000  -68.0000   72.4169 92

#__ type_ start__ end____ width___ exp.time_
  8 omega  -41.00   46.00   1.0000   21.5000
omega____ theta____ kappa____ phi______ frames
    -       22.0000  -67.0000  -14.4210 87

#__ type_ start__ end____ width___ exp.time_
  9 omega  -46.00   47.00   1.0000   21.5000
omega____ theta____ kappa____ phi______ frames
    -       22.0000  -69.0000 -149.1086 93

#__ type_ start__ end____ width___ exp.time_
 10 omega  -41.00   49.00   1.0000   21.5000
omega____ theta____ kappa____ phi______ frames
    -      -19.6340   57.0000 -180.0000 90

#__ type_ start__ end____ width___ exp.time_
 11 omega  -88.00    5.00   1.0000   21.5000
omega____ theta____ kappa____ phi______ frames
    -      -19.6340  -69.0000   45.3140 93

#__ type_ start__ end____ width___ exp.time_
 12 omega  -46.00   47.00   1.0000   21.5000
omega____ theta____ kappa____ phi______ frames
    -       22.0000  -69.0000  106.3701 93

#__ type_ start__ end____ width___ exp.time_
 13 omega  -42.00   46.00   1.0000   21.5000
omega____ theta____ kappa____ phi______ frames
    -       22.0000  -67.0000  -69.6662 88

#__ type_ start__ end____ width___ exp.time_
 14 omega  -25.00   -3.00   1.0000   21.5000
omega____ theta____ kappa____ phi______ frames
    -       22.0000  -66.0000 -126.6387 22

#__ type_ start__ end____ width___ exp.time_
 15 omega  -43.00   47.00   1.0000   21.5000
omega____ theta____ kappa____ phi______ frames
    -       22.0000  -69.0000   19.2456 90
;
_diffrn_measurement_device_type 'SuperNova, Single source at offset), Sapphire3'
_diffrn_measurement_method '\w scans'
_diffrn_orient_matrix_UB_11 -0.0256229000
_diffrn_orient_matrix_UB_12 0.0351928000
_diffrn_orient_matrix_UB_13 -0.0040511000
_diffrn_orient_matrix_UB_21 -0.0341680000
_diffrn_orient_matrix_UB_22 -0.0245029000
_diffrn_orient_matrix_UB_23 -0.0327989000
_diffrn_orient_matrix_UB_31 -0.0060035000
_diffrn_orient_matrix_UB_32 -0.0108647000
_diffrn_orient_matrix_UB_33 0.0609032000
_diffrn_radiation_monochromator mirror
_diffrn_radiation_type MoK\a
_diffrn_radiation_wavelength 0.71073
_diffrn_reflns_av_R_equivalents 0.0581
_diffrn_reflns_av_unetI/netI 0.0269
_diffrn_reflns_Laue_measured_fraction_full 0.998
_diffrn_reflns_Laue_measured_fraction_max 0.998
_diffrn_reflns_limit_h_max 22
_diffrn_reflns_limit_h_min -22
_diffrn_reflns_limit_k_max 20
_diffrn_reflns_limit_k_min -20
_diffrn_reflns_limit_l_max 13
_diffrn_reflns_limit_l_min -13
_diffrn_reflns_number 36207
_diffrn_reflns_point_group_measured_fraction_full 0.998
_diffrn_reflns_point_group_measured_fraction_max 0.998
_diffrn_reflns_theta_full 25.242
_diffrn_reflns_theta_max 27.525
_diffrn_reflns_theta_min 2.920
_diffrn_source 'SuperNova (Mo) X-ray Source'
_exptl_absorpt_coefficient_mu 0.643
_exptl_absorpt_correction_T_max 1.00000
_exptl_absorpt_correction_T_min 0.76300
_exptl_absorpt_correction_type multi-scan
_exptl_absorpt_process_details
;
CrysAlisPro, Agilent Technologies,
Version 1.171.35.21 (release 20-01-2012 CrysAlis171 .NET)
(compiled Jan 23 2012,18:06:46)
Empirical absorption correction using spherical harmonics,
 implemented in SCALE3 ABSPACK scaling algorithm.
;
_exptl_crystal_colour red
_exptl_crystal_colour_primary red
_exptl_crystal_density_diffrn 1.744
_exptl_crystal_description prism
_exptl_crystal_F_000 1488
_exptl_crystal_size_max 0.13
_exptl_crystal_size_mid 0.08
_exptl_crystal_size_min 0.05
_refine_diff_density_max 0.525
_refine_diff_density_min -0.377
_refine_diff_density_rms 0.065
_refine_ls_extinction_method none
_refine_ls_goodness_of_fit_ref 1.046
_refine_ls_hydrogen_treatment constr
_refine_ls_matrix_type full
_refine_ls_number_parameters 225
_refine_ls_number_reflns 3248
_refine_ls_number_restraints 0
_refine_ls_restrained_S_all 1.046
_refine_ls_R_factor_all 0.0433
_refine_ls_R_factor_gt 0.0347
_refine_ls_shift/su_max 0.000
_refine_ls_shift/su_mean 0.000
_refine_ls_structure_factor_coef Fsqd
_refine_ls_weighting_details 'w=1/[\s^2^(Fo^2^)+(0.0413P)^2^+3.7461P] where P=(Fo^2^+2Fc^2^)/3'
_refine_ls_weighting_scheme calc
_refine_ls_wR_factor_gt 0.0839
_refine_ls_wR_factor_ref 0.0886
_reflns_Friedel_coverage 0.000
_reflns_number_gt 2778
_reflns_number_total 3248
_reflns_threshold_expression 'I > 2\s(I)'
_cod_data_source_file c8dt03511c2.cif
_cod_data_source_block ipc22b077
_cod_depositor_comments 'Adding full bibliography for 7047960--7047970.cif.'
_cod_database_code 7047961
_shelx_shelxl_version_number 2018/1
_shelx_space_group_comment
;
The symmetry employed for this shelxl refinement is uniquely defined
by the following loop, which should always be used as a source of
symmetry information in preference to the above space-group names.
They are only intended as comments.
;
_shelx_estimated_absorpt_t_max 0.969
_shelx_estimated_absorpt_t_min 0.921
_reflns_odcompleteness_completeness 99.79
_reflns_odcompleteness_iscentric 1
_reflns_odcompleteness_theta 27.42
_olex2_refinement_description
;
1. Fixed Uiso
 At 1.2 times of:
  All C(H) groups
 At 1.5 times of:
  All O(H) groups
2. Others
 Fixed Sof: H1A(0.5) H2A(0.5)
3.a Aromatic/amide H refined with riding coordinates:
 C1(H1), C2(H2), C3(H3), C5(H5), C8(H8), C10(H10), C11(H11), C12(H12)
3.b Tetrahedral OH refined with riding coordinates:
 O1(H1A), O2(H2A)
;
_olex2_submission_special_instructions 'No special instructions were received'

loop_
_space_group_symop_operation_xyz
'x, y, z'
'-x, y, -z+1/2'
'x+1/2, y+1/2, z'
'-x+1/2, y+1/2, -z+1/2'
'-x, -y, -z'
'x, -y, z-1/2'
'-x+1/2, -y+1/2, -z'
'x+1/2, -y+1/2, z-1/2'

loop_
_atom_site_label
_atom_site_type_symbol
_atom_site_fract_x
_atom_site_fract_y
_atom_site_fract_z
_atom_site_U_iso_or_equiv
_atom_site_adp_type
_atom_site_occupancy
_atom_site_site_symmetry_order
_atom_site_calc_flag
_atom_site_refinement_flags_posn
_atom_site_refinement_flags_adp
_atom_site_refinement_flags_occupancy
C1 C 0.62360(11) 0.24842(12) 0.58716(19) 0.0205(4) Uani 1 1 d . . .
H1 H 0.628930 0.307235 0.583006 0.025 Uiso 1 1 calc R . .
C2 C 0.66415(12) 0.19064(12) 0.52917(19) 0.0233(4) Uani 1 1 d . . .
H2 H 0.700566 0.202894 0.479455 0.028 Uiso 1 1 calc R . .
C3 C 0.64094(11) 0.11369(12) 0.55834(19) 0.0204(4) Uani 1 1 d . . .
H3 H 0.658324 0.061647 0.533377 0.024 Uiso 1 1 calc R . .
C4 C 0.54486(10) 0.07082(11) 0.68697(17) 0.0156(4) Uani 1 1 d . . .
C5 C 0.54592(10) -0.01545(11) 0.68176(17) 0.0161(4) Uani 1 1 d . . .
H5 H 0.576428 -0.044376 0.634068 0.019 Uiso 1 1 calc R . .
C6 C 0.500000 -0.05771(15) 0.750000 0.0152(5) Uani 1 2 d S T P
C7 C 0.500000 0.51870(15) 0.750000 0.0168(5) Uani 1 2 d S T P
C8 C 0.55074(11) 0.47690(11) 0.85699(18) 0.0176(4) Uani 1 1 d . . .
H8 H 0.583762 0.505848 0.930838 0.021 Uiso 1 1 calc R . .
C9 C 0.55018(10) 0.39075(11) 0.84929(17) 0.0154(3) Uani 1 1 d . . .
C10 C 0.65972(11) 0.34859(12) 1.05193(18) 0.0207(4) Uani 1 1 d . . .
H10 H 0.678176 0.400898 1.091017 0.025 Uiso 1 1 calc R . .
C11 C 0.68839(11) 0.27203(12) 1.09832(19) 0.0226(4) Uani 1 1 d . . .
H11 H 0.730333 0.260252 1.176201 0.027 Uiso 1 1 calc R . .
C12 C 0.64330(11) 0.21403(11) 1.00756(18) 0.0193(4) Uani 1 1 d . . .
H12 H 0.650882 0.155354 1.014686 0.023 Uiso 1 1 calc R . .
C13 C 0.500000 -0.15112(15) 0.750000 0.0161(5) Uani 1 2 d S T P
C14 C 0.500000 0.61229(15) 0.750000 0.0184(5) Uani 1 2 d S T P
N1 N 0.57712(9) 0.20992(9) 0.64816(15) 0.0162(3) Uani 1 1 d . . .
N2 N 0.58794(9) 0.12562(9) 0.63029(15) 0.0166(3) Uani 1 1 d . . .
N3 N 0.500000 0.11268(12) 0.750000 0.0143(4) Uani 1 2 d S T P
N4 N 0.58898(9) 0.25167(9) 0.91102(15) 0.0162(3) Uani 1 1 d . . .
N5 N 0.59965(9) 0.33579(9) 0.93896(15) 0.0167(3) Uani 1 1 d . . .
N6 N 0.500000 0.34895(12) 0.750000 0.0144(4) Uani 1 2 d S T P
O1 O 0.47802(8) -0.18721(8) 0.83900(13) 0.0236(3) Uani 1 1 d . . .
H1A H 0.480281 -0.239096 0.829840 0.035 Uiso 0.5 1 calc R . .
O2 O 0.50720(9) 0.64866(8) 0.85741(14) 0.0277(3) Uani 1 1 d . . .
H2A H 0.506427 0.700518 0.846074 0.042 Uiso 0.5 1 calc R . .
F1 F 0.75083(9) 0.05180(9) 0.14484(13) 0.0418(3) Uani 1 1 d . . .
F2 F 0.84292(7) 0.05125(8) 0.34755(12) 0.0316(3) Uani 1 1 d . . .
F3 F 0.72053(7) -0.01271(8) 0.31394(14) 0.0381(3) Uani 1 1 d . . .
F4 F 0.72697(8) 0.12837(8) 0.30667(14) 0.0403(3) Uani 1 1 d . . .
Fe Fe 0.500000 0.23049(2) 0.750000 0.01370(11) Uani 1 2 d S T P
B B 0.76040(13) 0.05468(14) 0.2782(2) 0.0236(5) Uani 1 1 d . . .

loop_
_atom_site_aniso_label
_atom_site_aniso_U_11
_atom_site_aniso_U_22
_atom_site_aniso_U_33
_atom_site_aniso_U_23
_atom_site_aniso_U_13
_atom_site_aniso_U_12
C1 0.0184(9) 0.0182(9) 0.0216(9) 0.0028(7) 0.0003(7) -0.0050(7)
C2 0.0202(9) 0.0245(10) 0.0253(10) 0.0011(8) 0.0067(8) -0.0044(7)
C3 0.0166(8) 0.0205(9) 0.0236(10) -0.0006(8) 0.0050(7) 0.0001(7)
C4 0.0119(8) 0.0160(9) 0.0166(9) 0.0002(7) 0.0006(7) -0.0003(6)
C5 0.0143(8) 0.0140(8) 0.0184(9) -0.0019(7) 0.0019(7) 0.0014(6)
C6 0.0124(11) 0.0131(11) 0.0163(12) 0.000 -0.0023(9) 0.000
C7 0.0187(12) 0.0108(11) 0.0195(13) 0.000 0.0035(10) 0.000
C8 0.0190(8) 0.0130(8) 0.0182(9) -0.0025(7) 0.0011(7) -0.0021(6)
C9 0.0156(8) 0.0139(8) 0.0141(8) 0.0008(6) 0.0001(7) 0.0004(6)
C10 0.0184(9) 0.0207(9) 0.0180(9) -0.0006(7) -0.0027(7) -0.0039(7)
C11 0.0167(8) 0.0255(10) 0.0203(9) 0.0051(8) -0.0032(7) -0.0009(7)
C12 0.0154(8) 0.0172(9) 0.0229(9) 0.0060(7) 0.0014(7) 0.0012(7)
C13 0.0123(11) 0.0134(12) 0.0197(13) 0.000 0.0000(10) 0.000
C14 0.0196(12) 0.0120(11) 0.0212(13) 0.000 0.0021(10) 0.000
N1 0.0164(7) 0.0108(7) 0.0182(7) 0.0007(6) -0.0002(6) -0.0009(5)
N2 0.0170(7) 0.0107(7) 0.0212(8) -0.0002(6) 0.0040(6) -0.0003(6)
N3 0.0117(9) 0.0118(10) 0.0167(10) 0.000 -0.0001(8) 0.000
N4 0.0165(7) 0.0107(7) 0.0187(8) 0.0010(6) 0.0011(6) -0.0004(5)
N5 0.0174(7) 0.0116(7) 0.0160(7) 0.0004(6) -0.0033(6) 0.0002(6)
N6 0.0143(10) 0.0123(10) 0.0145(10) 0.000 0.0007(8) 0.000
O1 0.0293(7) 0.0136(6) 0.0281(7) 0.0041(5) 0.0088(6) 0.0002(5)
O2 0.0399(8) 0.0145(7) 0.0247(8) -0.0043(6) 0.0031(6) 0.0007(6)
F1 0.0500(8) 0.0434(8) 0.0258(7) 0.0006(6) 0.0009(6) 0.0009(7)
F2 0.0202(6) 0.0318(7) 0.0362(7) 0.0047(5) -0.0026(5) -0.0020(5)
F3 0.0226(6) 0.0316(7) 0.0506(8) 0.0173(6) -0.0048(6) -0.0039(5)
F4 0.0425(8) 0.0284(7) 0.0495(9) -0.0008(6) 0.0123(7) 0.0114(6)
Fe 0.01304(17) 0.00892(17) 0.01607(19) 0.000 -0.00073(13) 0.000
B 0.0216(11) 0.0214(11) 0.0234(11) 0.0034(9) -0.0005(9) 0.0030(8)

loop_
_atom_type_symbol
_atom_type_description
_atom_type_scat_dispersion_real
_atom_type_scat_dispersion_imag
_atom_type_scat_source
C C 0.0033 0.0016 'International Tables Vol C Tables 4.2.6.8 and 6.1.1.4'
H H 0.0000 0.0000 'International Tables Vol C Tables 4.2.6.8 and 6.1.1.4'
B B 0.0013 0.0007 'International Tables Vol C Tables 4.2.6.8 and 6.1.1.4'
F F 0.0171 0.0103 'International Tables Vol C Tables 4.2.6.8 and 6.1.1.4'
Fe Fe 0.3463 0.8444 'International Tables Vol C Tables 4.2.6.8 and 6.1.1.4'
N N 0.0061 0.0033 'International Tables Vol C Tables 4.2.6.8 and 6.1.1.4'
O O 0.0106 0.0060 'International Tables Vol C Tables 4.2.6.8 and 6.1.1.4'

loop_
_geom_angle_atom_site_label_1
_geom_angle_atom_site_label_2
_geom_angle_atom_site_label_3
_geom_angle
_geom_angle_site_symmetry_1
_geom_angle_site_symmetry_3
N1 C1 C2 110.84(17) . .
C3 C2 C1 106.40(17) . .
C2 C3 N2 106.79(17) . .
C5 C4 N2 126.70(16) . .
N3 C4 C5 122.47(17) . .
N3 C4 N2 110.84(16) . .
C4 C5 C6 116.66(17) . .
C5 C6 C5 121.8(2) . 2_656
C5 C6 C13 119.09(11) . .
C5 C6 C13 119.09(11) 2_656 .
C8 C7 C8 122.5(2) . 2_656
C8 C7 C14 118.74(11) 2_656 .
C8 C7 C14 118.74(11) . .
C9 C8 C7 116.06(17) . .
C8 C9 N5 126.67(16) . .
N6 C9 C8 122.61(16) . .
N6 C9 N5 110.72(15) . .
N5 C10 C11 106.84(16) . .
C10 C11 C12 106.01(16) . .
N4 C12 C11 111.21(16) . .
O1 C13 C6 117.35(12) 2_656 .
O1 C13 C6 117.35(11) . .
O1 C13 O1 125.3(2) 2_656 .
O2 C14 C7 117.55(12) . .
O2 C14 C7 117.55(12) 2_656 .
O2 C14 O2 124.9(2) 2_656 .
C1 N1 N2 105.33(15) . .
C1 N1 Fe 142.46(13) . .
N2 N1 Fe 112.20(11) . .
C3 N2 C4 132.84(16) . .
C3 N2 N1 110.64(14) . .
N1 N2 C4 116.52(14) . .
C4 N3 C4 119.9(2) . 2_656
C4 N3 Fe 120.07(11) . .
C4 N3 Fe 120.07(11) 2_656 .
C12 N4 N5 104.91(14) . .
C12 N4 Fe 142.90(13) . .
N5 N4 Fe 112.17(11) . .
C10 N5 C9 132.13(16) . .
C10 N5 N4 111.03(14) . .
N4 N5 C9 116.82(14) . .
C9 N6 C9 119.9(2) 2_656 .
C9 N6 Fe 120.06(10) . .
C9 N6 Fe 120.05(10) 2_656 .
N1 Fe N1 160.71(9) 2_656 .
N1 Fe N4 92.01(6) . .
N1 Fe N4 92.01(6) 2_656 2_656
N1 Fe N4 91.29(6) . 2_656
N1 Fe N4 91.29(6) 2_656 .
N3 Fe N1 80.35(4) . 2_656
N3 Fe N1 80.35(4) . .
N3 Fe N4 99.91(4) . .
N3 Fe N4 99.91(4) . 2_656
N3 Fe N6 180.0 . .
N4 Fe N4 160.19(8) . 2_656
N6 Fe N1 99.65(4) . 2_656
N6 Fe N1 99.65(4) . .
N6 Fe N4 80.09(4) . 2_656
N6 Fe N4 80.09(4) . .
F1 B F2 110.21(18) . .
F1 B F3 109.48(18) . .
F3 B F2 109.15(16) . .
F4 B F1 108.63(17) . .
F4 B F2 109.76(17) . .
F4 B F3 109.60(18) . .

loop_
_geom_bond_atom_site_label_1
_geom_bond_atom_site_label_2
_geom_bond_distance
_geom_bond_site_symmetry_2
C1 C2 1.405(3) .
C1 N1 1.320(2) .
C2 C3 1.360(3) .
C3 N2 1.363(2) .
C4 C5 1.385(2) .
C4 N2 1.394(2) .
C4 N3 1.340(2) .
C5 C6 1.394(2) .
C6 C13 1.498(3) .
C7 C8 1.394(2) 2_656
C7 C8 1.394(2) .
C7 C14 1.501(3) .
C8 C9 1.384(2) .
C9 N5 1.396(2) .
C9 N6 1.339(2) .
C10 C11 1.362(3) .
C10 N5 1.359(2) .
C11 C12 1.405(3) .
C12 N4 1.321(2) .
C13 O1 1.2600(17) 2_656
C13 O1 1.2601(17) .
C14 O2 1.2612(18) .
C14 O2 1.2612(18) 2_656
N1 N2 1.385(2) .
N1 Fe 1.9683(15) .
N3 Fe 1.889(2) .
N4 N5 1.382(2) .
N4 Fe 1.9747(15) .
N6 Fe 1.900(2) .
F1 B 1.388(3) .
F2 B 1.399(2) .
F3 B 1.390(3) .
F4 B 1.385(3) .
